data_1539724
loop_
_publ_author_name
'Filipenko, O.S.'
'Dimitrova, O.V.'
'Leonova, L.S.'
'Atovmyan, L.O.'

_publ_section_title
;
 Crystal structure of a new lithium rare-earth orthosilicate, and ionic
 conductivity of Li Y Si O4
;
_journal_name_full Kristallografiya
_journal_page_first 1009
_journal_page_last 1011
_journal_volume 34
_journal_year 1989
_chemical_formula_sum 'H Li2 Lu O5 Si'
_chemical_name_systematic 'Li2 Lu (Si O4) (O H)'
_space_group_IT_number 2
_symmetry_space_group_name_Hall '-P 1'
_symmetry_space_group_name_H-M 'P -1'
_cell_angle_alpha 102.77
_cell_angle_beta 100.45
_cell_angle_gamma 106.57
_cell_formula_units_Z 2
_cell_length_a 8.092
_cell_length_b 5.435
_cell_length_c 5.339
_cell_volume 211.856
_citation_journal_id_ASTM KRISAJ
_cod_data_source_file Filipenko_KRISAJ_1989_976.cif
_cod_data_source_block H1Li2Lu1O5Si1
_cod_original_cell_volume 211.8556
_cod_original_formula_sum 'H1 Li2 Lu1 O5 Si1'
_cod_database_code 1539724

loop_
_symmetry_equiv_pos_as_xyz
x,y,z
-x,-y,-z

loop_
_atom_site_label
_atom_site_type_symbol
_atom_site_fract_x
_atom_site_fract_y
_atom_site_fract_z
_atom_site_occupancy
_atom_site_U_iso_or_equiv
O5 O-2 -0.047 0.168 0.353 1 0.0
Li2 Li+1 0.958 0.254 0.036 1 0.0
O2 O-2 0.2591 0.951 0.26 1 0.0
O1 O-2 0.335 0.588 0.491 1 0.0
Lu1 Lu+3 0.23 0.2257 0.6091 1 0.0
Li1 Li+1 0.483 0.173 0.206 1 0.0
O3 O-2 0.5191 0.786 0.158 1 0.0
O4 O-2 0.176 0.454 -0.031 1 0.0
Si1 Si+4 0.3241 0.6874 0.2227 1 0.0
